data_7709223
loop_
_publ_author_name
'N\"o\&sler, Maite'
'Hunger, David'
'Reichert, Felix'
'Winkler, Mario'
'Reimann, Marc'
'Klein, Johannes'
'Suhr, Simon'
'Suntrup, Lisa'
'Beerhues, Julia'
'Kaupp, Martin'
'van Slageren, Joris'
'Sarkar, Biprajit'

_publ_section_title
;
 Spin-state control of cobalt(II) and iron(II) complexes with
 click-derived tripodal ligands through non-covalent and fluorine-specific
 interactions.
;
_journal_issue 48
_journal_name_full 'Dalton transactions (Cambridge, England : 2003)'
_journal_page_first 18097
_journal_page_last 18106
_journal_paper_doi 10.1039/d1dt03535e
_journal_volume 50
_journal_year 2021
_chemical_formula_moiety '2(C60 H30 Co F30 N20), 4(B F4), 3.4(C4.3 H3.58 F0.75), C4 H10 O, 2(C1.7 H1.42 F0.25)'
_chemical_formula_sum 'C142 H85 B4 Co2 F79 N40 O'
_chemical_formula_weight 4029.59
_space_group_crystal_system triclinic
_space_group_IT_number 2
_space_group_name_Hall '-P 1'
_space_group_name_H-M_alt 'P -1'
_atom_sites_solution_hydrogens geom
_audit_creation_date 2019-09-25
_audit_creation_method
;
Olex2 1.2
(compiled 2018.05.29 svn.r3508 for OlexSys, GUI svn.r5506)
;
_audit_update_record
;
2021-03-12 deposited with the CCDC.	2021-12-01 downloaded from the CCDC.
;
_cell_angle_alpha 68.474(4)
_cell_angle_beta 80.359(3)
_cell_angle_gamma 86.509(3)
_cell_formula_units_Z 1
_cell_length_a 11.7351(10)
_cell_length_b 18.920(2)
_cell_length_c 19.260(2)
_cell_measurement_reflns_used 10992
_cell_measurement_temperature 100.0
_cell_measurement_theta_max 25.462
_cell_measurement_theta_min 2.249
_cell_volume 3921.8(7)
_computing_cell_refinement 'APEX3 (Bruker, 2015)'
_computing_data_collection 'APEX3 (Bruker, 2015)'
_computing_data_reduction 'SAINT+ (Bruker, 2009)'
_computing_molecular_graphics 'Diamond 3D, Version 4.0(Brandenburg, 2014)'
_computing_publication_material 'Olex2 (Dolomanov et al., 2009)'
_computing_structure_refinement 'XL (Sheldrick, 2008)'
_computing_structure_solution 'SHELXT 2014/5 (Sheldrick, 2014), intrinsic phasing'
_diffrn_ambient_temperature 100.0
_diffrn_measured_fraction_theta_full 0.985
_diffrn_measured_fraction_theta_max 0.981
_diffrn_measurement_device_type 'Bruker D8 Venture'
_diffrn_measurement_method 'Omega + Phi Scans'
_diffrn_radiation_type MoK\a
_diffrn_radiation_wavelength 0.71073
_diffrn_reflns_av_R_equivalents 0.0712
_diffrn_reflns_av_unetI/netI 0.0385
_diffrn_reflns_Laue_measured_fraction_full 0.985
_diffrn_reflns_Laue_measured_fraction_max 0.981
_diffrn_reflns_limit_h_max 13
_diffrn_reflns_limit_h_min -14
_diffrn_reflns_limit_k_max 22
_diffrn_reflns_limit_k_min -22
_diffrn_reflns_limit_l_max 23
_diffrn_reflns_limit_l_min -23
_diffrn_reflns_number 104728
_diffrn_reflns_point_group_measured_fraction_full 0.985
_diffrn_reflns_point_group_measured_fraction_max 0.981
_diffrn_reflns_theta_full 25.242
_diffrn_reflns_theta_max 25.462
_diffrn_reflns_theta_min 2.249
_exptl_absorpt_coefficient_mu 0.373
_exptl_absorpt_correction_T_max 0.7254
_exptl_absorpt_correction_T_min 0.6694
_exptl_absorpt_correction_type multi-scan
_exptl_absorpt_process_details
'SADABS-2016/2 (Bruker,2016/2) was used for absorption correction. wR2(int) was 0.1137 before and 0.0749 after correction. The Ratio of minimum to maximum transmission is 0.9228. The \l/2 correction factor is Not present.'
_exptl_crystal_colour pink
_exptl_crystal_colour_primary pink
_exptl_crystal_density_diffrn 1.706
_exptl_crystal_description block
_exptl_crystal_F_000 2010
_exptl_crystal_size_max 0.27
_exptl_crystal_size_mid 0.17
_exptl_crystal_size_min 0.08
_refine_diff_density_max 0.971
_refine_diff_density_min -0.856
_refine_diff_density_rms 0.068
_refine_ls_extinction_method none
_refine_ls_goodness_of_fit_ref 1.041
_refine_ls_hydrogen_treatment constr
_refine_ls_matrix_type full
_refine_ls_number_parameters 1595
_refine_ls_number_reflns 14271
_refine_ls_number_restraints 720
_refine_ls_restrained_S_all 1.039
_refine_ls_R_factor_all 0.0713
_refine_ls_R_factor_gt 0.0490
_refine_ls_shift/su_max 0.145
_refine_ls_shift/su_mean 0.007
_refine_ls_structure_factor_coef Fsqd
_refine_ls_weighting_details 'w=1/[\s^2^(Fo^2^)+(0.0441P)^2^+7.0560P] where P=(Fo^2^+2Fc^2^)/3'
_refine_ls_weighting_scheme calc
_refine_ls_wR_factor_gt 0.1099
_refine_ls_wR_factor_ref 0.1236
_reflns_Friedel_coverage 0.000
_reflns_number_gt 10992
_reflns_number_total 14271
_reflns_threshold_expression 'I > 2\s(I)'
_cod_data_source_file d1dt03535e2.cif
_cod_data_source_block bip576_2_a
_cod_database_code 7709223
_shelx_shelxl_version_number 2017/1
_shelx_space_group_comment
;
The symmetry employed for this shelxl refinement is uniquely defined
by the following loop, which should always be used as a source of
symmetry information in preference to the above space-group names.
They are only intended as comments.
;
_shelx_estimated_absorpt_t_max 0.982
_shelx_estimated_absorpt_t_min 0.964
_olex2_refinement_description
;
1. Fixed Uiso
 At 1.2 times of:
  All C(H) groups, All C(H,H) groups, All C(H,H,H,H) groups
 At 1.5 times of:
  All C(H,H,H) groups
2. Restrained distances
 C30-C25 \\sim C26-C25 \\sim C27-C26 \\sim C28-C27 \\sim C29-C28 \\sim C30-C29
\\sim C26B-C1A \\sim C30B-
 C1A \\sim C30B-C29B \\sim C29B-C28B \\sim C28B-C27B \\sim C27B-C26B
 with sigma of 0.02
 F15-C30 \\sim F14-C29 \\sim F13-C28 \\sim F12-C27 \\sim F11-C26 \\sim
F15B-C30B \\sim F14B-C29B ~
 F13B-C28B \\sim F12B-C27B \\sim F11B-C26B
 with sigma of 0.02
 C21A-C20A \\sim C21A-C16A \\sim C20A-C19A \\sim C19A-C18A \\sim C18A-C17A
\\sim C17A-C16A \\sim C18-
 C17 \\sim C17-C16 \\sim C21-C16 \\sim C21-C20 \\sim C20-C19 \\sim C19-C18
 with sigma of 0.02
 F5A-C17A \\sim F4A-C18A \\sim F3A-C19A \\sim F2A-C20A \\sim F1A-C21A \\sim
F4-C18 \\sim F3-C19 \\sim F2-
 C20 \\sim F1-C21 \\sim F5-C17
 with sigma of 0.02
 C16-C15 \\sim C16A-C15
 with sigma of 0.2
 C9AA-C7AA \\sim C9AA-C6AA \\sim C6AA-C4AA \\sim C4AA-C3AA \\sim C5AA-C3AA
\\sim C7AA-C5AA
 with sigma of 0.02
 C62-C61 \\sim C66-C61 \\sim C66-C65 \\sim C65-C64 \\sim C64-C63 \\sim C63-C62
 with sigma of 0.02
 C37A-C36 \\sim C37-C36
 with sigma of 0.02
 O1-C71 \\sim O1-C72
 with sigma of 0.02
 O1-C70 \\sim C73-O1
 with sigma of 0.02
 C3AA-C7AA \\sim C4AA-C9AA
 with sigma of 0.02
 C5AA-C6AA \\sim C7AA-C4AA \\sim C3AA-C9AA
 with sigma of 0.02
 C66A-C62A \\sim C63A-C65A
 with sigma of 0.02
 C66A-C61A \\sim C62A-C63A \\sim C64A-C65A \\sim C61-C62 \\sim C63-C64 \\sim
C65-C66
 with sigma of 0.02
 C61A-C62A \\sim C63A-C64A \\sim C65A-C66A
 with sigma of 0.02
 C61A-C64A \\sim C66A-C63A \\sim C62A-C65A
 with sigma of 0.02
 C73-C72 \\sim C71-C70
 with sigma of 0.02
 C73-C71 \\sim C72-C70
 with sigma of 0.02
 C41A-C40A \\sim C42A-C37A \\sim C42A-C41A \\sim C40A-C39A \\sim C39A-C38A
\\sim C38A-C37A \\sim C42-
 C37 \\sim C42-C41 \\sim C41-C40 \\sim C40-C39 \\sim C39-C38 \\sim C38-C37
 with sigma of 0.02
 C42A-C38A \\sim C41A-C39A \\sim C38-C42 \\sim C39-C41
 with sigma of 0.02
 C37-C40 \\sim C37A-C40A \\sim C41A-C38A \\sim C41-C38 \\sim C42A-C39A \\sim
C42-C39
 with sigma of 0.02
 C42A-C37A \\sim C38A-C37A \\sim C42-C37 \\sim C38-C37
 with sigma of 0.02
3. Uiso/Uaniso restraints and constraints
F16 \\sim F17 \\sim F18 \\sim C40 \\sim C41 \\sim C42 \\sim F18A \\sim C40A
\\sim F17A \\sim C41A \\sim F16A \\sim C42A \\sim F19 \\sim F20 \\sim C38 \\sim
C39 \\sim C38A \\sim C39A \\sim F19A \\sim F20A \\sim C37 \\sim C37A: within 2A
with sigma of 0.04 and sigma for terminal atoms of 0.08
: with sigma of 0.1 and sigma for terminal atoms of 0.2
: with sigma of 0.1 and sigma for terminal atoms of 0.2
: with sigma of 0.1 and sigma for terminal atoms of 0.2
4. Others
 Sof(H24C)=Sof(H24D)=Sof(C1A)=Sof(C26B)=Sof(C27B)=Sof(C28B)=Sof(C29B)=
 Sof(C30B)=Sof(F11B)=Sof(F12B)=Sof(F13B)=Sof(F14B)=Sof(F15B)=1-FVAR(1)
 Sof(H24A)=Sof(H24B)=Sof(C25)=Sof(C26)=Sof(C27)=Sof(C28)=Sof(C29)=Sof(C30)=
 Sof(F11)=Sof(F12)=Sof(F13)=Sof(F14)=Sof(F15)=FVAR(1)
 Sof(H15C)=Sof(H15D)=Sof(F1A)=Sof(F2A)=Sof(F3A)=Sof(F4A)=Sof(F5A)=Sof(C16A)=
 Sof(C17A)=Sof(C18A)=Sof(C19A)=Sof(C21A)=Sof(C20A)=1-FVAR(2)
 Sof(F1)=Sof(F2)=Sof(F3)=Sof(F4)=Sof(F5)=Sof(H15A)=Sof(H15B)=Sof(C16)=Sof(C17)=
 Sof(C18)=Sof(C19)=Sof(C21)=Sof(C20)=FVAR(2)
 Sof(C66A)=Sof(H66A)=Sof(C62A)=Sof(H62A)=Sof(C65A)=Sof(H65A)=Sof(C61A)=
 Sof(C64A)=Sof(H64A)=Sof(C63A)=Sof(H63A)=1-FVAR(3)
 Sof(C61)=Sof(C62)=Sof(H62)=Sof(C63)=Sof(H63)=Sof(C64)=Sof(H64)=Sof(C65)=
 Sof(H65)=Sof(C66)=Sof(H66)=FVAR(3)
 Sof(H36C)=Sof(H36D)=Sof(F18A)=Sof(C40A)=Sof(F17A)=Sof(C41A)=Sof(F16A)=
 Sof(C42A)=Sof(C37A)=Sof(C38A)=Sof(C39A)=Sof(F19A)=Sof(F20A)=1-FVAR(4)
 Sof(F16)=Sof(F17)=Sof(F18)=Sof(F19)=Sof(F20)=Sof(C37)=Sof(H36A)=Sof(H36B)=
 Sof(C38)=Sof(C39)=Sof(C40)=Sof(C41)=Sof(C42)=FVAR(4)
 Fixed Sof: O1(0.5) C6AA(0.5) H6AA(0.5) C72(0.5) H72A(0.5) H72B(0.5) C4AA(0.5)
 H4AA(0.5) C3AA(0.5) H3AA(0.5) C73(0.5) H73A(0.5) H73B(0.5) H73C(0.5) C70(0.5)
 H70A(0.5) H70B(0.5) H70C(0.5) C71(0.5) H71A(0.5) H71B(0.5) C7AA(0.5) H7AA(0.5)
 C5AA(0.5) C9AA(0.5) H9AA(0.5) F0AA(0.5) F31A(0.25) F31(0.75)
5.a Secondary CH2 refined with riding coordinates:
 C1(H1A,H1B), C2(H2A,H2B), C3(H3A,H3B), C6(H6A,H6B), C15(H15A,H15B), C15(H15C,
 H15D), C24(H24A,H24B), C24(H24C,H24D), C32(H32A,H32B), C31(H31A,H31B),
 C33(H33A,H33B), C36(H36A,H36B), C36(H36C,H36D), C45(H45A,H45B), C54(H54A,H54B),
  C72(H72A,H72B), C71(H71A,H71B)
5.b Aromatic/amide H refined with riding coordinates:
 C5(H5), C14(H14), C23(H23), C35(H35), C44(H44), C53(H53), C62(H62), C63(H63),
 C64(H64), C65(H65), C66(H66), C6AA(H6AA), C4AA(H4AA), C3AA(H3AA), C7AA(H7AA),
 C9AA(H9AA), C66A(H66A), C62A(H62A), C65A(H65A), C64A(H64A), C63A(H63A)
5.c Idealised Me refined as rotating group:
 C73(H73A,H73B,H73C), C70(H70A,H70B,H70C)
;
_olex2_submission_special_instructions 'No special instructions were received'

loop_
_space_group_symop_operation_xyz
'x, y, z'
'-x, -y, -z'

loop_
_atom_site_label
_atom_site_type_symbol
_atom_site_fract_x
_atom_site_fract_y
_atom_site_fract_z
_atom_site_U_iso_or_equiv
_atom_site_adp_type
_atom_site_occupancy
_atom_site_site_symmetry_order
_atom_site_calc_flag
_atom_site_refinement_flags_posn
_atom_site_refinement_flags_adp
_atom_site_refinement_flags_occupancy
_atom_site_disorder_assembly
_atom_site_disorder_group
Co1 Co 0.000000 0.000000 0.500000 0.01366(5) Uani 1 2 d S T P . .
N1 N 0.19106(7) -0.01024(4) 0.46500(5) 0.0161(2) Uani 1 1 d . . . . .
F1 F -0.12049(13) 0.28284(6) 0.88033(8) 0.0482(4) Uani 0.6173(8) 1 d D . . A 1
C1 C 0.24331(9) 0.53379(6) 0.48575(6) 0.0212(3) Uani 1 1 d . . . . .
H1A H 0.171753 0.541878 0.517333 0.025 Uiso 1 1 calc R . . . .
H1B H 0.221013 0.518910 0.445661 0.025 Uiso 1 1 calc R . . . .
B1 B 0.51981(11) 0.17787(7) 0.45039(8) 0.0271(4) Uani 1 1 d . . . . .
Co2 Co 0.500000 0.500000 0.500000 0.01660(5) Uani 1 2 d S T P . .
N2 N 0.06773(7) 0.05446(5) 0.56286(5) 0.0173(2) Uani 1 1 d . . . . .
F2 F -0.11707(13) 0.28849(7) 1.01825(8) 0.0492(4) Uani 0.6173(8) 1 d D . . A 1
C2 C 0.28464(9) 0.46168(6) 0.61468(6) 0.0218(3) Uani 1 1 d . . . . .
H2A H 0.290572 0.511693 0.619301 0.026 Uiso 1 1 calc R . . . .
H2B H 0.343774 0.428094 0.641664 0.026 Uiso 1 1 calc R . . . .
B2 B -0.02519(12) -0.35139(8) 0.54309(8) 0.0289(4) Uani 1 1 d . . . . .
F3 F -0.0825(2) 0.42275(8) 1.03088(8) 0.0820(7) Uani 0.6173(8) 1 d D . . A 1
C3 C 0.29544(9) 0.39970(5) 0.52241(6) 0.0213(3) Uani 1 1 d . . . . .
H3A H 0.316561 0.355927 0.565698 0.026 Uiso 1 1 calc R . . . .
H3B H 0.213243 0.394398 0.519244 0.026 Uiso 1 1 calc R . . . .
N3 N 0.03971(7) -0.10991(5) 0.57085(5) 0.0172(2) Uani 1 1 d . . . . .
F4 F -0.0725(2) 0.55311(8) 0.90947(10) 0.1039(9) Uani 0.6173(8) 1 d D . . A 1
C4 C 0.31228(9) 0.60627(6) 0.45039(6) 0.0195(3) Uani 1 1 d . . . . .
N4 N 0.38321(9) -0.02393(5) 0.32891(6) 0.0310(3) Uani 1 1 d . . . . .
F5 F -0.09624(16) 0.54985(7) 0.77342(8) 0.0622(5) Uani 0.6173(8) 1 d D . . A 1
C5 C 0.28362(9) 0.68144(6) 0.42584(6) 0.0206(3) Uani 1 1 d . . . . .
H5 H 0.208427 0.702924 0.428293 0.025 Uiso 1 1 calc R . . . .
N5 N 0.49246(9) -0.01391(5) 0.29871(6) 0.0353(3) Uani 1 1 d . . . . .
F6 F 0.28544(6) 0.88642(4) 0.24942(4) 0.0347(2) Uani 1 1 d . . . . .
N6 N 0.52467(8) 0.05218(5) 0.30067(6) 0.0312(3) Uani 1 1 d . . . . .
C6 C 0.40893(10) 0.80099(6) 0.36656(6) 0.0223(3) Uani 1 1 d . . . . .
H6A H 0.462041 0.812254 0.396059 0.027 Uiso 1 1 calc R . . . .
H6B H 0.335655 0.828378 0.372950 0.027 Uiso 1 1 calc R . . . .
F7 F 0.37910(8) 0.94659(5) 0.10311(5) 0.0569(3) Uani 1 1 d . . . . .
N7 N 0.02260(7) 0.10197(5) 0.59641(5) 0.0175(2) Uani 1 1 d . . . . .
C7 C 0.46153(10) 0.83031(6) 0.28430(6) 0.0219(3) Uani 1 1 d . . . . .
F8 F 0.60526(9) 0.92295(5) 0.05900(5) 0.0620(3) Uani 1 1 d . . . . .
N8 N 0.11234(7) 0.13567(5) 0.60554(5) 0.0172(2) Uani 1 1 d . . . . .
C8 C 0.39715(10) 0.87294(6) 0.22912(7) 0.0258(3) Uani 1 1 d . . . . .
F9 F 0.73765(7) 0.84103(5) 0.16295(5) 0.0529(3) Uani 1 1 d . . . . .
N9 N -0.01542(8) -0.16150(5) 0.63212(5) 0.0193(2) Uani 1 1 d . . . . .
C9 C 0.44424(13) 0.90447(7) 0.15415(7) 0.0368(4) Uani 1 1 d . . . . .
F10 F 0.64701(6) 0.78501(4) 0.31043(4) 0.0356(2) Uani 1 1 d . . . . .
N10 N 0.05065(8) -0.22348(5) 0.64521(5) 0.0211(3) Uani 1 1 d . . . . .
C10 C 0.55866(13) 0.89341(7) 0.13193(7) 0.0395(4) Uani 1 1 d . . . . .
C11 C 0.62533(11) 0.85192(7) 0.18472(7) 0.0356(4) Uani 1 1 d . . . . .
N11 N 0.31298(8) 0.47199(5) 0.53329(5) 0.0188(2) Uani 1 1 d . . . . .
C12 C 0.57706(10) 0.82188(6) 0.26000(7) 0.0272(3) Uani 1 1 d . . . . .
N12 N 0.47044(8) 0.44095(5) 0.42824(5) 0.0196(2) Uani 1 1 d . . . . .
N13 N 0.42924(8) 0.60195(5) 0.43616(5) 0.0196(2) Uani 1 1 d . . . . .
C13 C 0.16856(10) 0.42921(6) 0.65346(6) 0.0227(3) Uani 1 1 d . . . . .
C14 C 0.06966(10) 0.46496(6) 0.67059(7) 0.0255(3) Uani 1 1 d . . . . .
H14 H 0.058134 0.517867 0.659559 0.031 Uiso 1 1 calc R . . . .
N14 N 0.14698(9) 0.35285(5) 0.68047(6) 0.0286(3) Uani 1 1 d . . . . .
N15 N 0.03964(9) 0.34053(5) 0.71332(6) 0.0332(3) Uani 1 1 d . . . . .
C15 C -0.12534(11) 0.41346(8) 0.74348(8) 0.0385(4) Uani 1 1 d D . . . .
H15A H -0.170448 0.368425 0.749633 0.046 Uiso 0.6173(8) 1 calc R . . A 1
H15B H -0.164150 0.459590 0.712914 0.046 Uiso 0.6173(8) 1 calc R . . A 1
H15C H -0.162603 0.458710 0.710237 0.046 Uiso 0.3827(8) 1 calc R . . A 2
H15D H -0.168268 0.368313 0.747509 0.046 Uiso 0.3827(8) 1 calc R . . A 2
F16 F 0.64047(13) 0.24662(7) 0.21566(7) 0.0515(4) Uani 0.6084(8) 1 d . U . B 1
N16 N -0.00799(8) 0.40888(5) 0.70651(6) 0.0281(3) Uani 1 1 d . . . . .
C16 C -0.11665(16) 0.41671(10) 0.82432(11) 0.0274(6) Uani 0.6173(8) 1 d D . . A 1
F17 F 0.62533(17) 0.34635(8) 0.07592(9) 0.0706(6) Uani 0.6084(8) 1 d . U . B 1
N17 N 0.47444(8) 0.67061(5) 0.40402(5) 0.0202(2) Uani 1 1 d . . . . .
C17 C -0.1024(2) 0.48428(11) 0.83344(12) 0.0479(8) Uani 0.6173(8) 1 d D . . A 1
F18 F 0.60315(15) 0.29688(10) -0.03676(8) 0.0646(6) Uani 0.6084(8) 1 d . U . B 1
C18 C -0.0889(3) 0.48671(11) 0.90203(13) 0.0599(9) Uani 0.6173(8) 1 d D . . A 1
C19 C -0.0947(3) 0.42080(11) 0.96365(12) 0.0500(8) Uani 0.6173(8) 1 d D . . A 1
F19 F 0.59639(17) 0.14564(10) -0.00729(9) 0.0831(6) Uani 0.6084(8) 1 d . U . B 1
N19 N 0.38544(8) 0.71868(5) 0.39729(5) 0.0189(2) Uani 1 1 d . . . . .
C21 C -0.12194(18) 0.35087(9) 0.88726(11) 0.0310(6) Uani 0.6173(8) 1 d D . . A 1
F21 F -0.22879(7) -0.27088(5) 0.69084(4) 0.0450(2) Uani 1 1 d . . . . .
N21 N 0.46327(8) 0.38300(5) 0.35397(5) 0.0239(2) Uani 1 1 d . . . . .
C20 C -0.10846(19) 0.35274(11) 0.95613(12) 0.0373(7) Uani 0.6173(8) 1 d D . . A 1
F20 F 0.61573(17) 0.04574(7) 0.13476(9) 0.0773(6) Uani 0.6084(8) 1 d . U . B 1
N20 N 0.52875(8) 0.42958(5) 0.36873(5) 0.0225(2) Uani 1 1 d . . . . .
C22 C 0.36954(9) 0.40122(6) 0.45136(6) 0.0213(3) Uani 1 1 d . . . . .
F22 F -0.39331(7) -0.25622(5) 0.79938(5) 0.0581(3) Uani 1 1 d . . . . .
C24 C 0.50983(11) 0.35312(6) 0.29455(6) 0.0305(3) Uani 1 1 d . . . . .
H24A H 0.566366 0.312634 0.314259 0.037 Uiso 0.5102(8) 1 calc R . . C 1
H24B H 0.445866 0.329540 0.283063 0.037 Uiso 0.5102(8) 1 calc R . . C 1
H24C H 0.452632 0.318520 0.291325 0.037 Uiso 0.4898(8) 1 calc R . . C 2
H24D H 0.580975 0.323663 0.307375 0.037 Uiso 0.4898(8) 1 calc R . . C 2
F24 F -0.11247(9) -0.28333(5) 0.95524(4) 0.0566(3) Uani 1 1 d . . . . .
C23 C 0.36393(9) 0.36423(6) 0.40295(6) 0.0240(3) Uani 1 1 d . . . . .
H23 H 0.303658 0.332510 0.403711 0.029 Uiso 1 1 calc R . . . .
F23 F -0.33618(8) -0.26086(5) 0.93161(5) 0.0634(3) Uani 1 1 d . . . . .
F25 F 0.05391(7) -0.29277(5) 0.84359(4) 0.0449(3) Uani 1 1 d . . . . .
C25 C 0.56240(19) 0.40589(11) 0.22901(11) 0.0239(6) Uani 0.5102(8) 1 d D . . C 1
C26 C 0.5049(2) 0.44754(14) 0.17016(12) 0.0357(7) Uani 0.5102(8) 1 d D . . C 1
C27 C 0.5566(3) 0.49961(16) 0.10237(14) 0.0727(13) Uani 0.5102(8) 1 d D . . C 1
C28 C 0.6726(3) 0.50992(17) 0.09202(16) 0.0915(15) Uani 0.5102(8) 1 d D . . C 1
C29 C 0.7357(2) 0.47316(15) 0.14952(14) 0.0615(9) Uani 0.5102(8) 1 d D . . C 1
C30 C 0.6767(2) 0.42289(13) 0.21413(13) 0.0415(7) Uani 0.5102(8) 1 d D . . C 1
F11 F 0.39063(13) 0.43550(10) 0.17895(9) 0.0565(5) Uani 0.5102(8) 1 d D . . C 1
F12 F 0.4939(3) 0.53670(12) 0.04764(10) 0.1247(11) Uani 0.5102(8) 1 d D . . C 1
F13 F 0.7248(3) 0.56008(13) 0.02691(11) 0.1350(12) Uani 0.5102(8) 1 d D . . C 1
F14 F 0.85030(17) 0.48514(11) 0.14012(12) 0.1090(7) Uani 0.5102(8) 1 d D . . C 1
F15 F 0.74322(12) 0.38550(9) 0.26864(9) 0.0508(5) Uani 0.5102(8) 1 d D . . C 1
C1A C 0.5392(2) 0.42229(13) 0.21331(13) 0.0302(7) Uani 0.4898(8) 1 d D . . C 2
C26B C 0.4520(2) 0.45055(14) 0.17204(13) 0.0372(8) Uani 0.4898(8) 1 d D . . C 2
C27B C 0.4713(3) 0.50776(17) 0.10173(17) 0.0785(16) Uani 0.4898(8) 1 d D . . C 2
C28B C 0.5811(3) 0.53445(18) 0.07364(17) 0.1211(18) Uani 0.4898(8) 1 d D . . C 2
C29B C 0.6705(3) 0.50837(17) 0.11284(19) 0.0939(13) Uani 0.4898(8) 1 d D . . C 2
C30B C 0.6466(3) 0.45144(18) 0.1819(2) 0.0810(13) Uani 0.4898(8) 1 d D . . C 2
F11B F 0.34035(13) 0.42572(9) 0.19964(9) 0.0447(5) Uani 0.4898(8) 1 d D . . C 2
F12B F 0.3835(3) 0.53470(12) 0.06243(12) 0.1143(12) Uani 0.4898(8) 1 d D . . C 2
F13B F 0.6033(4) 0.58834(14) 0.00373(14) 0.1729(15) Uani 0.4898(8) 1 d D . . C 2
F14B F 0.7795(2) 0.53453(13) 0.08892(17) 0.1738(10) Uani 0.4898(8) 1 d D . . C 2
F15B F 0.73321(17) 0.42431(11) 0.22123(15) 0.0989(9) Uani 0.4898(8) 1 d D . . C 2
F26 F -0.13049(6) 0.23591(4) 0.69884(4) 0.03091(19) Uani 1 1 d . . . . .
F27 F -0.22377(6) 0.18171(4) 0.84485(4) 0.0468(2) Uani 1 1 d . . . . .
F29 F 0.10200(7) 0.02661(5) 0.90204(4) 0.0492(3) Uani 1 1 d . . . . .
F28 F -0.10866(8) 0.07790(5) 0.94789(4) 0.0567(3) Uani 1 1 d . . . . .
F30 F 0.19374(6) 0.07820(4) 0.75445(4) 0.0313(2) Uani 1 1 d . . . . .
C32 C 0.21075(9) -0.09151(5) 0.47357(6) 0.0169(3) Uani 1 1 d . . . . .
H32A H 0.188189 -0.100585 0.430252 0.020 Uiso 1 1 calc R . . . .
H32B H 0.293534 -0.104466 0.475106 0.020 Uiso 1 1 calc R . . . .
F32 F -0.07862(8) -0.28238(4) 0.53653(5) 0.0532(3) Uani 1 1 d . . . . .
C31 C 0.25560(9) 0.00806(6) 0.51676(6) 0.0198(3) Uani 1 1 d . . . . .
H31A H 0.329483 0.033359 0.488303 0.024 Uiso 1 1 calc R . . . .
H31B H 0.273514 -0.039421 0.557407 0.024 Uiso 1 1 calc R . . . .
C34 C 0.34579(10) 0.03581(6) 0.34989(6) 0.0216(3) Uani 1 1 d . . . . .
F34 F 0.00409(6) -0.35621(4) 0.47230(4) 0.0357(2) Uani 1 1 d . . . . .
C33 C 0.22382(9) 0.04163(6) 0.38539(6) 0.0200(3) Uani 1 1 d . . . . .
H33A H 0.210088 0.094524 0.383115 0.024 Uiso 1 1 calc R . . . .
H33B H 0.171611 0.031725 0.354568 0.024 Uiso 1 1 calc R . . . .
F33 F -0.09983(6) -0.41001(5) 0.58954(5) 0.0487(3) Uani 1 1 d . . . . .
C35 C 0.43613(10) 0.08487(6) 0.33173(7) 0.0272(3) Uani 1 1 d . . . . .
H35 H 0.436327 0.131698 0.339365 0.033 Uiso 1 1 calc R . . . .
F35 F 0.07559(6) -0.35756(4) 0.57516(4) 0.0306(2) Uani 1 1 d . . . . .
C37 C 0.62932(17) 0.14242(10) 0.17797(10) 0.0280(4) Uiso 0.6084(8) 1 d D U . B 1
F37 F 0.42049(6) 0.20152(4) 0.41710(4) 0.03407(19) Uani 1 1 d . . . . .
C36 C 0.64056(11) 0.08231(7) 0.26431(8) 0.0456(4) Uani 1 1 d D . . . .
H36A H 0.694178 0.040493 0.261962 0.055 Uiso 0.6084(8) 1 calc R . . B 1
H36B H 0.670652 0.108796 0.293288 0.055 Uiso 0.6084(8) 1 calc R . . B 1
H36C H 0.670530 0.104080 0.297254 0.055 Uiso 0.3916(8) 1 calc R . . B 2
H36D H 0.691210 0.039062 0.262366 0.055 Uiso 0.3916(8) 1 calc R . . B 2
F36 F 0.56872(6) 0.23838(4) 0.45995(4) 0.0374(2) Uani 1 1 d . . . . .
C38 C 0.61848(19) 0.11925(10) 0.11940(11) 0.0397(6) Uani 0.6084(8) 1 d D U . B 1
F38 F 0.59996(6) 0.15195(4) 0.40330(4) 0.0367(2) Uani 1 1 d . . . . .
C39 C 0.6103(2) 0.16881(12) 0.04827(11) 0.0464(7) Uani 0.6084(8) 1 d D U . B 1
F39 F 0.49179(6) 0.12004(5) 0.52018(5) 0.0454(3) Uani 1 1 d . . . . .
C40 C 0.6129(2) 0.24576(12) 0.03442(12) 0.0446(7) Uani 0.6084(8) 1 d D U . B 1
C41 C 0.6230(2) 0.27142(11) 0.09025(12) 0.0437(7) Uani 0.6084(8) 1 d D U . B 1
C42 C 0.63198(18) 0.21999(10) 0.16084(10) 0.0327(6) Uani 0.6084(8) 1 d D U . B 1
C43 C 0.18477(9) 0.05913(6) 0.55062(6) 0.0172(3) Uani 1 1 d . . . . .
C44 C 0.21416(9) 0.11159(6) 0.57800(6) 0.0200(3) Uani 1 1 d . . . . .
H44 H 0.289539 0.127515 0.577673 0.024 Uiso 1 1 calc R . . . .
C45 C 0.09174(10) 0.19310(5) 0.64138(6) 0.0192(3) Uani 1 1 d . . . . .
H45A H 0.041708 0.233794 0.612981 0.023 Uiso 1 1 calc R . . . .
H45B H 0.166331 0.216350 0.638976 0.023 Uiso 1 1 calc R . . . .
C46 C 0.03550(9) 0.15927(6) 0.72208(6) 0.0197(3) Uani 1 1 d . . . . .
C47 C -0.07118(10) 0.18376(6) 0.74759(6) 0.0230(3) Uani 1 1 d . . . . .
C48 C -0.11977(10) 0.15645(7) 0.82306(6) 0.0312(3) Uani 1 1 d . . . . .
C49 C -0.06179(12) 0.10328(7) 0.87486(7) 0.0365(4) Uani 1 1 d . . . . .
C50 C 0.04357(11) 0.07717(7) 0.85161(7) 0.0320(3) Uani 1 1 d . . . . .
C51 C 0.08983(10) 0.10451(6) 0.77615(6) 0.0229(3) Uani 1 1 d . . . . .
C52 C 0.13919(9) -0.13932(5) 0.54539(6) 0.0171(3) Uani 1 1 d . . . . .
C53 C 0.14692(9) -0.21284(6) 0.59362(6) 0.0205(3) Uani 1 1 d . . . . .
H53 H 0.206804 -0.248385 0.591227 0.025 Uiso 1 1 calc R . . . .
C54 C 0.00732(12) -0.29516(6) 0.70528(7) 0.0302(4) Uani 1 1 d . . . . .
H54A H 0.072761 -0.323587 0.729361 0.036 Uiso 1 1 calc R . . . .
H54B H -0.026152 -0.326698 0.682538 0.036 Uiso 1 1 calc R . . . .
C55 C -0.08252(11) -0.28205(6) 0.76438(6) 0.0257(3) Uani 1 1 d . . . . .
C56 C -0.19741(11) -0.27237(7) 0.75538(7) 0.0320(4) Uani 1 1 d . . . . .
C57 C -0.28218(12) -0.26478(7) 0.81035(8) 0.0382(4) Uani 1 1 d . . . . .
C58 C -0.25368(12) -0.26743(7) 0.87718(8) 0.0408(4) Uani 1 1 d . . . . .
C59 C -0.14049(13) -0.27759(7) 0.88884(7) 0.0378(4) Uani 1 1 d . . . . .
C60 C -0.05647(11) -0.28349(6) 0.83186(7) 0.0301(3) Uani 1 1 d . . . . .
C61 C 0.98973(16) 0.10391(11) 0.16940(13) 0.0538(7) Uani 0.7167(18) 1 d D . . D 1
C62 C 1.06976(19) 0.07931(12) 0.21321(13) 0.0532(7) Uani 0.7167(18) 1 d D . . D 1
H62 H 1.055115 0.073618 0.265013 0.064 Uiso 0.7167(18) 1 calc R . . D 1
C63 C 1.1767(2) 0.06210(13) 0.17973(12) 0.0608(8) Uani 0.7167(18) 1 d D . . D 1
H63 H 1.232579 0.036604 0.210871 0.073 Uiso 0.7167(18) 1 calc R . . D 1
C64 C 1.2041(3) 0.08086(14) 0.10293(12) 0.0738(9) Uani 0.7167(18) 1 d D . . D 1
H64 H 1.281554 0.075531 0.081290 0.089 Uiso 0.7167(18) 1 calc R . . D 1
C65 C 1.1208(2) 0.10734(14) 0.05679(15) 0.0754(9) Uani 0.7167(18) 1 d D . . D 1
H65 H 1.137560 0.116307 0.004263 0.090 Uiso 0.7167(18) 1 calc R . . D 1
C66 C 1.0117(2) 0.12029(14) 0.09017(13) 0.0642(7) Uiso 0.7167(18) 1 d D U . D 1
H66 H 0.952069 0.139950 0.060441 0.077 Uiso 0.7167(18) 1 calc R . . D 1
F1A F -0.14201(19) 0.28661(10) 0.87762(13) 0.0467(7) Uani 0.3827(8) 1 d D . . A 2
F2A F -0.1262(2) 0.29302(12) 1.00841(12) 0.0549(8) Uani 0.3827(8) 1 d D . . A 2
F3A F -0.1495(2) 0.43142(12) 1.02522(11) 0.0568(8) Uani 0.3827(8) 1 d D . . A 2
F4A F -0.1596(3) 0.55837(10) 0.90253(13) 0.0638(9) Uani 0.3827(8) 1 d D . . A 2
F5A F -0.1485(2) 0.54991(11) 0.76505(12) 0.0460(7) Uani 0.3827(8) 1 d D . . A 2
C16A C -0.1381(2) 0.41757(15) 0.81252(17) 0.0275(9) Uani 0.3827(8) 1 d D . . A 2
C17A C -0.1442(3) 0.48490(15) 0.82558(16) 0.0350(10) Uani 0.3827(8) 1 d D . . A 2
C18A C -0.1507(3) 0.49090(15) 0.89485(16) 0.0394(11) Uani 0.3827(8) 1 d D . . A 2
C19A C -0.1461(3) 0.42696(16) 0.95715(16) 0.0387(10) Uani 0.3827(8) 1 d D . . A 2
C21A C -0.1291(3) 0.35679(16) 0.87787(16) 0.0420(11) Uani 0.3827(8) 1 d D . . A 2
C20A C -0.1368(3) 0.35774(15) 0.94928(16) 0.0316(10) Uani 0.3827(8) 1 d D . . A 2
O1 O 0.62318(18) 0.63745(12) 0.17248(14) 0.0747(8) Uani 0.5 1 d D . . E 1
C6AA C 0.6696(3) 0.7031(2) 0.11013(15) 0.0673(12) Uani 0.5 1 d D . . F 2
H6AA H 0.735658 0.719420 0.072275 0.081 Uiso 0.5 1 calc R . . F 2
C72 C 0.5264(2) 0.66459(14) 0.20637(18) 0.0476(9) Uani 0.5 1 d D . . E 1
H72A H 0.500020 0.711755 0.168975 0.057 Uiso 0.5 1 calc R . . E 1
H72B H 0.546944 0.677384 0.248165 0.057 Uiso 0.5 1 calc R . . E 1
C4AA C 0.5600(3) 0.7341(2) 0.09925(18) 0.0791(15) Uani 0.5 1 d D . . F 2
H4AA H 0.552856 0.777127 0.054982 0.095 Uiso 0.5 1 calc R . . F 2
C3AA C 0.4628(3) 0.7050(2) 0.14989(19) 0.0949(16) Uani 0.5 1 d D . . F 2
H3AA H 0.388140 0.724086 0.139763 0.114 Uiso 0.5 1 calc R . . F 2
C73 C 0.4328(2) 0.60984(17) 0.23583(19) 0.0593(10) Uani 0.5 1 d D . . E 1
H73A H 0.405010 0.602280 0.193830 0.089 Uiso 0.5 1 calc GR . . E 1
H73B H 0.369503 0.628793 0.264456 0.089 Uiso 0.5 1 calc GR . . E 1
H73C H 0.460712 0.561408 0.269118 0.089 Uiso 0.5 1 calc GR . . E 1
C70 C 0.8243(2) 0.6608(3) 0.13694(18) 0.0785(15) Uani 0.5 1 d D . . E 1
H70A H 0.831835 0.644925 0.093340 0.118 Uiso 0.5 1 calc GR . . E 1
H70B H 0.837849 0.617091 0.181776 0.118 Uiso 0.5 1 calc GR . . E 1
H70C H 0.881327 0.700507 0.126926 0.118 Uiso 0.5 1 calc GR . . E 1
C71 C 0.7117(3) 0.68951(18) 0.1496(3) 0.0882(18) Uani 0.5 1 d D . . E 1
H71A H 0.709352 0.712454 0.188519 0.106 Uiso 0.5 1 calc R . . E 1
H71B H 0.697136 0.730659 0.102367 0.106 Uiso 0.5 1 calc R . . E 1
C7AA C 0.5818(3) 0.61408(19) 0.2238(2) 0.0981(13) Uani 0.5 1 d D . . F 2
H7AA H 0.588137 0.566210 0.262871 0.118 Uiso 0.5 1 calc R . . F 2
C5AA C 0.4774(3) 0.6484(2) 0.21452(18) 0.0758(13) Uani 0.5 1 d D . . F 2
C9AA C 0.6750(3) 0.6493(2) 0.17677(16) 0.0968(15) Uani 0.5 1 d D . . F 2
H9AA H 0.748673 0.635089 0.191810 0.116 Uiso 0.5 1 calc R . . F 2
F18A F 0.64378(19) 0.29004(11) -0.01511(11) 0.0446(6) Uani 0.3916(8) 1 d . U . B 2
C40A C 0.6480(3) 0.23926(16) 0.05341(16) 0.0388(10) Uani 0.3916(8) 1 d D U . B 2
F17A F 0.6724(2) 0.33649(10) 0.09687(12) 0.0505(7) Uani 0.3916(8) 1 d . U . B 2
C41A C 0.6608(3) 0.26231(13) 0.11079(14) 0.0315(9) Uani 0.3916(8) 1 d D U . B 2
F16A F 0.67580(19) 0.23438(10) 0.23655(11) 0.0439(6) Uani 0.3916(8) 1 d . U . B 2
C42A C 0.6622(3) 0.20965(14) 0.18196(14) 0.0280(8) Uani 0.3916(8) 1 d D U . B 2
C37A C 0.6511(2) 0.13342(12) 0.19685(12) 0.0125(5) Uiso 0.3916(8) 1 d D U . B 2
C38A C 0.6432(3) 0.11116(13) 0.13737(14) 0.0269(8) Uani 0.3916(8) 1 d D U . B 2
C39A C 0.6395(3) 0.16262(14) 0.06651(14) 0.0355(9) Uani 0.3916(8) 1 d D U . B 2
F19A F 0.63156(19) 0.14003(11) 0.00818(10) 0.0444(6) Uani 0.3916(8) 1 d . U . B 2
F20A F 0.63748(17) 0.03603(9) 0.14501(11) 0.0396(6) Uani 0.3916(8) 1 d . U . B 2
F0AA F 0.3791(3) 0.6147(3) 0.2607(2) 0.206(2) Uani 0.5 1 d . . . F 2
F31A F 0.8842(3) 0.1217(2) 0.2343(2) 0.0542(9) Uiso 0.25 1 d . . . D 2
C66A C 0.9714(3) 0.1239(2) 0.11875(19) 0.0358(11) Uiso 0.2833(18) 1 d D U . D 2
H66A H 0.906695 0.155612 0.104906 0.043 Uiso 0.2833(18) 1 calc R . . D 2
C62A C 1.0841(4) 0.0580(3) 0.2127(2) 0.0622(18) Uani 0.2833(18) 1 d D . . D 2
H62A H 1.091418 0.033046 0.264442 0.075 Uiso 0.2833(18) 1 calc R . . D 2
C65A C 1.0599(3) 0.1160(2) 0.06673(19) 0.0321(13) Uani 0.2833(18) 1 d D . . D 2
H65A H 1.048601 0.130725 0.015619 0.038 Uiso 0.2833(18) 1 calc R . . D 2
C61A C 0.9820(5) 0.0822(9) 0.1936(3) 0.291(12) Uiso 0.2833(18) 1 d D U . D 2
C64A C 1.1655(4) 0.0874(3) 0.0861(3) 0.073(2) Uani 0.2833(18) 1 d D . . D 2
H64A H 1.226211 0.081090 0.049544 0.087 Uiso 0.2833(18) 1 calc R . . D 2
C63A C 1.1799(4) 0.0687(6) 0.1581(3) 0.148(5) Uani 0.2833(18) 1 d D . . D 2
H63A H 1.255322 0.062977 0.171272 0.178 Uiso 0.2833(18) 1 calc R . . D 2
F31 F 0.88441(19) 0.11544(12) 0.19612(12) 0.1208(7) Uiso 0.75 1 d . . . D 1

loop_
_atom_site_aniso_label
_atom_site_aniso_U_11
_atom_site_aniso_U_22
_atom_site_aniso_U_33
_atom_site_aniso_U_23
_atom_site_aniso_U_13
_atom_site_aniso_U_12
Co1 0.01285(8) 0.01238(7) 0.01685(8) -0.00680(6) -0.00148(7) -0.00094(7)
N1 0.0152(4) 0.0144(3) 0.0197(4) -0.0078(3) -0.0010(3) -0.0021(3)
F1 0.0626(8) 0.0275(5) 0.0615(7) -0.0231(4) -0.0125(6) -0.0010(5)
C1 0.0165(5) 0.0179(4) 0.0298(5) -0.0097(4) -0.0035(4) 0.0022(4)
B1 0.0184(6) 0.0302(5) 0.0401(6) -0.0202(4) -0.0088(5) 0.0033(5)
Co2 0.01335(9) 0.01347(7) 0.02464(9) -0.00999(6) -0.00071(7) 0.00119(7)
N2 0.0191(4) 0.0152(3) 0.0192(4) -0.0078(3) -0.0034(3) -0.0001(3)
F2 0.0662(8) 0.0224(5) 0.0477(7) 0.0027(5) -0.0091(6) -0.0153(6)
C2 0.0197(5) 0.0204(4) 0.0269(5) -0.0122(3) 0.0005(4) -0.0005(4)
B2 0.0243(6) 0.0291(6) 0.0292(6) -0.0069(5) -0.0046(5) 0.0085(5)
F3 0.1584(17) 0.0382(7) 0.0455(8) -0.0138(6) -0.0029(10) -0.0153(9)
C3 0.0172(5) 0.0162(4) 0.0330(5) -0.0136(3) 0.0005(4) -0.0015(4)
N3 0.0173(4) 0.0161(3) 0.0186(4) -0.0074(3) -0.0017(3) 0.0004(3)
F4 0.221(2) 0.0239(6) 0.0602(9) -0.0164(5) 0.0079(13) -0.0249(10)
C4 0.0194(5) 0.0195(4) 0.0212(4) -0.0099(3) -0.0021(4) 0.0010(4)
N4 0.0303(5) 0.0253(4) 0.0403(5) -0.0217(3) 0.0124(4) -0.0095(4)
F5 0.0986(12) 0.0226(6) 0.0459(8) -0.0008(5) 0.0159(8) -0.0034(7)
C5 0.0190(5) 0.0190(4) 0.0251(5) -0.0097(3) -0.0043(4) 0.0035(4)
N5 0.0360(6) 0.0216(4) 0.0486(5) -0.0218(3) 0.0170(5) -0.0100(4)
F6 0.0323(3) 0.0283(3) 0.0484(3) -0.0154(2) -0.0179(3) 0.0055(3)
N6 0.0216(5) 0.0266(4) 0.0493(5) -0.0249(3) 0.0128(4) -0.0077(4)
C6 0.0252(5) 0.0144(4) 0.0295(5) -0.0102(3) -0.0052(4) 0.0012(4)
F7 0.0843(6) 0.0432(4) 0.0397(4) -0.0022(3) -0.0303(4) -0.0003(4)
N7 0.0180(4) 0.0179(3) 0.0201(4) -0.0109(3) -0.0029(3) -0.0010(3)
C7 0.0266(5) 0.0135(4) 0.0286(5) -0.0101(3) -0.0052(4) -0.0041(4)
F8 0.0884(6) 0.0624(5) 0.0302(4) -0.0136(3) 0.0102(4) -0.0371(4)
N8 0.0193(4) 0.0160(3) 0.0189(4) -0.0091(3) -0.0031(3) -0.0021(3)
C8 0.0265(5) 0.0189(4) 0.0347(5) -0.0108(4) -0.0088(4) -0.0021(4)
F9 0.0319(4) 0.0734(4) 0.0627(4) -0.0418(3) 0.0162(3) -0.0232(3)
N9 0.0210(4) 0.0147(4) 0.0197(4) -0.0045(3) -0.0003(3) 0.0004(3)
C9 0.0569(7) 0.0228(5) 0.0318(6) -0.0049(4) -0.0187(5) -0.0061(5)
F10 0.0227(3) 0.0367(3) 0.0490(4) -0.0155(3) -0.0102(3) 0.0009(3)
N10 0.0240(4) 0.0144(4) 0.0218(4) -0.0038(3) -0.0033(4) 0.0040(3)
C10 0.0539(8) 0.0355(6) 0.0289(6) -0.0120(4) 0.0026(6) -0.0212(5)
C11 0.0298(6) 0.0378(5) 0.0448(6) -0.0236(4) 0.0051(5) -0.0163(5)
N11 0.0165(4) 0.0155(3) 0.0260(4) -0.0107(3) -0.0004(3) 0.0022(3)
C12 0.0256(5) 0.0236(5) 0.0361(5) -0.0137(4) -0.0072(4) -0.0030(4)
N12 0.0189(4) 0.0171(4) 0.0259(4) -0.0121(3) -0.0020(3) 0.0013(3)
N13 0.0172(4) 0.0153(4) 0.0271(4) -0.0096(3) -0.0012(3) 0.0000(3)
C13 0.0234(5) 0.0194(4) 0.0258(5) -0.0098(3) -0.0015(4) 0.0001(4)
C14 0.0239(5) 0.0191(5) 0.0297(5) -0.0067(4) 0.0016(5) -0.0014(4)
N14 0.0263(5) 0.0183(4) 0.0377(5) -0.0097(3) 0.0038(4) -0.0011(4)
N15 0.0306(5) 0.0236(4) 0.0440(5) -0.0146(4) 0.0057(5) -0.0065(4)
C15 0.0218(6) 0.0394(6) 0.0476(7) -0.0131(5) 0.0075(6) -0.0025(5)
F16 0.0704(9) 0.0389(5) 0.0541(6) -0.0335(4) 0.0080(6) -0.0075(6)
N16 0.0192(4) 0.0264(4) 0.0352(5) -0.0108(3) 0.0051(4) -0.0029(4)
C16 0.0184(9) 0.0280(9) 0.0286(9) -0.0062(7) 0.0084(8) -0.0056(7)
F17 0.1132(13) 0.0289(6) 0.0593(8) -0.0157(5) 0.0134(9) 0.0013(8)
N17 0.0205(4) 0.0139(4) 0.0263(4) -0.0080(3) -0.0022(4) 0.0012(3)
C17 0.0701(16) 0.0180(9) 0.0402(12) -0.0026(8) 0.0171(12) -0.0068(10)
F18 0.0787(11) 0.0686(9) 0.0312(7) -0.0061(6) 0.0073(7) -0.0066(8)
C18 0.105(2) 0.0192(9) 0.0496(13) -0.0135(8) 0.0096(14) -0.0110(12)
C19 0.0785(17) 0.0261(10) 0.0383(11) -0.0091(8) 0.0055(12) -0.0047(11)
F19 0.1085(12) 0.1017(9) 0.0520(7) -0.0411(6) 0.0022(8) -0.0532(8)
N19 0.0206(4) 0.0131(3) 0.0245(4) -0.0088(3) -0.0043(3) 0.0035(3)
C21 0.0335(10) 0.0093(7) 0.0410(11) -0.0028(7) 0.0035(9) 0.0025(7)
F21 0.0426(4) 0.0549(4) 0.0369(4) -0.0147(3) -0.0074(3) -0.0052(4)
N21 0.0227(4) 0.0249(4) 0.0331(4) -0.0205(3) -0.0072(4) 0.0040(3)
C20 0.0389(11) 0.0222(9) 0.0443(11) -0.0047(8) -0.0071(9) 0.0021(9)
F20 0.1201(13) 0.0383(6) 0.0784(9) -0.0345(5) 0.0149(9) -0.0359(7)
N20 0.0203(4) 0.0229(4) 0.0302(4) -0.0169(3) -0.0034(4) 0.0024(3)
C22 0.0177(5) 0.0162(4) 0.0335(5) -0.0127(3) -0.0056(4) 0.0031(4)
F22 0.0302(4) 0.0742(5) 0.0683(5) -0.0285(4) 0.0063(4) -0.0091(4)
C24 0.0290(6) 0.0369(5) 0.0370(5) -0.0280(3) -0.0046(5) 0.0062(5)
F24 0.0780(6) 0.0639(4) 0.0334(3) -0.0247(3) 0.0010(4) -0.0216(4)
C23 0.0162(5) 0.0230(4) 0.0391(5) -0.0182(3) -0.0056(4) 0.0021(4)
F23 0.0596(5) 0.0753(5) 0.0572(4) -0.0400(3) 0.0320(4) -0.0239(4)
F25 0.0445(4) 0.0484(4) 0.0393(4) -0.0109(3) -0.0107(3) -0.0026(4)
C25 0.0385(12) 0.0205(9) 0.0192(8) -0.0129(6) -0.0141(8) 0.0148(9)
C26 0.0419(14) 0.0411(11) 0.0330(10) -0.0239(8) -0.0089(10) 0.0096(11)
C27 0.166(3) 0.0319(13) 0.0254(12) -0.0133(9) -0.0312(17) 0.0283(18)
C28 0.174(4) 0.0443(14) 0.0448(14) -0.0295(10) 0.0531(19) -0.024(2)
C29 0.0756(19) 0.0613(12) 0.0546(12) -0.0455(8) 0.0425(13) -0.0397(13)
C30 0.0315(12) 0.0483(11) 0.0535(12) -0.0382(8) 0.0232(10) -0.0213(10)
F11 0.0426(8) 0.0826(9) 0.0706(8) -0.0512(6) -0.0376(6) 0.0332(7)
F12 0.275(3) 0.0699(11) 0.0382(9) -0.0248(8) -0.0648(13) 0.0753(15)
F13 0.278(3) 0.0786(12) 0.0348(9) -0.0258(8) 0.0533(15) -0.0795(15)
F14 0.0868(12) 0.1301(10) 0.1370(11) -0.1097(7) 0.0802(10) -0.0775(9)
F15 0.0241(7) 0.0755(8) 0.0784(8) -0.0576(5) -0.0100(6) 0.0055(6)
C1A 0.0431(14) 0.0197(10) 0.0252(11) -0.0100(8) 0.0074(11) -0.0046(10)
C26B 0.0519(16) 0.0310(11) 0.0289(11) -0.0151(8) 0.0050(12) -0.0070(11)
C27B 0.161(4) 0.0293(14) 0.0401(16) -0.0141(11) -0.002(2) 0.006(2)
C28B 0.233(5) 0.0348(14) 0.0634(16) -0.0274(11) 0.099(2) -0.034(2)
C29B 0.111(3) 0.0479(14) 0.111(2) -0.0512(12) 0.0822(18) -0.0407(16)
C30B 0.070(2) 0.0584(15) 0.117(2) -0.0580(12) 0.0455(18) -0.0125(16)
F11B 0.0448(8) 0.0371(8) 0.0499(8) -0.0062(6) -0.0237(7) 0.0011(7)
F12B 0.241(3) 0.0498(11) 0.0384(11) -0.0045(9) -0.0267(15) 0.0414(16)
F13B 0.332(4) 0.0510(13) 0.0751(13) -0.0097(11) 0.1150(17) -0.034(2)
F14B 0.1420(15) 0.1011(12) 0.2622(18) -0.1213(10) 0.1676(12) -0.0756(12)
F15B 0.0366(10) 0.0777(10) 0.1931(19) -0.0821(9) 0.0363(12) -0.0183(9)
F26 0.0273(3) 0.0327(3) 0.0404(3) -0.0200(2) -0.0143(3) 0.0102(3)
F27 0.0278(4) 0.0786(4) 0.0529(3) -0.0500(2) 0.0060(3) -0.0067(3)
F29 0.0660(5) 0.0403(4) 0.0328(4) 0.0051(3) -0.0252(3) -0.0074(4)
F28 0.0623(5) 0.0841(5) 0.0209(3) -0.0162(3) 0.0046(3) -0.0290(4)
F30 0.0329(3) 0.0262(3) 0.0388(3) -0.0139(2) -0.0152(3) 0.0103(3)
C32 0.0149(5) 0.0172(4) 0.0214(4) -0.0114(3) -0.0007(4) 0.0015(4)
F32 0.0676(5) 0.0486(4) 0.0465(4) -0.0222(3) -0.0195(4) 0.0390(4)
C31 0.0147(5) 0.0227(4) 0.0267(5) -0.0139(3) -0.0045(4) 0.0002(4)
C34 0.0233(5) 0.0201(4) 0.0234(5) -0.0121(3) 0.0020(4) -0.0023(4)
F34 0.0353(4) 0.0439(3) 0.0314(3) -0.0182(2) -0.0083(3) 0.0123(3)
C33 0.0196(5) 0.0173(4) 0.0218(5) -0.0060(3) -0.0014(4) -0.0022(4)
F33 0.0206(3) 0.0613(5) 0.0451(4) 0.0036(4) -0.0045(3) -0.0048(4)
C35 0.0216(5) 0.0241(4) 0.0410(5) -0.0222(3) 0.0073(5) -0.0043(4)
F35 0.0303(3) 0.0260(3) 0.0369(3) -0.0111(2) -0.0098(3) 0.0010(3)
F37 0.0239(3) 0.0353(3) 0.0567(3) -0.0297(2) -0.0174(3) 0.0116(3)
C36 0.0185(6) 0.0444(5) 0.0816(8) -0.0430(4) 0.0219(6) -0.0117(5)
F36 0.0357(3) 0.0343(3) 0.0536(3) -0.0243(2) -0.0193(3) 0.0023(3)
C38 0.0392(11) 0.0373(9) 0.0477(10) -0.0257(7) 0.0112(9) -0.0220(8)
F38 0.0223(3) 0.0459(3) 0.0526(3) -0.0308(2) -0.0077(3) 0.0084(3)
C39 0.0468(12) 0.0585(11) 0.0391(10) -0.0262(8) 0.0072(10) -0.0236(10)
F39 0.0303(4) 0.0512(4) 0.0463(4) -0.0062(3) -0.0060(3) -0.0111(3)
C40 0.0385(12) 0.0499(12) 0.0352(11) -0.0121(9) 0.0181(10) -0.0118(10)
C41 0.0495(13) 0.0317(9) 0.0452(11) -0.0177(8) 0.0145(10) -0.0024(10)
C42 0.0311(10) 0.0339(8) 0.0397(9) -0.0273(6) 0.0102(8) -0.0029(8)
C43 0.0143(5) 0.0195(4) 0.0186(4) -0.0078(3) -0.0025(4) -0.0020(4)
C44 0.0164(5) 0.0217(4) 0.0240(5) -0.0107(3) -0.0027(4) -0.0015(4)
C45 0.0245(5) 0.0145(4) 0.0222(4) -0.0101(3) -0.0056(4) 0.0005(4)
C46 0.0245(5) 0.0173(4) 0.0220(4) -0.0108(3) -0.0066(4) -0.0033(4)
C47 0.0238(5) 0.0247(4) 0.0286(5) -0.0171(3) -0.0086(4) -0.0008(4)
C48 0.0247(6) 0.0458(5) 0.0346(5) -0.0288(4) -0.0012(4) -0.0059(5)
C49 0.0417(7) 0.0499(6) 0.0194(5) -0.0141(4) 0.0021(5) -0.0199(5)
C50 0.0426(6) 0.0284(5) 0.0254(5) -0.0043(4) -0.0159(5) -0.0068(5)
C51 0.0270(5) 0.0203(4) 0.0255(5) -0.0114(3) -0.0092(4) 0.0017(4)
C52 0.0134(4) 0.0168(4) 0.0242(4) -0.0110(3) -0.0035(4) 0.0008(4)
C53 0.0189(5) 0.0184(4) 0.0254(5) -0.0096(3) -0.0039(4) 0.0035(4)
C54 0.0412(7) 0.0184(5) 0.0210(5) 0.0007(4) 0.0026(5) 0.0029(5)
C55 0.0360(6) 0.0131(4) 0.0220(5) -0.0020(4) 0.0025(5) -0.0033(4)
C56 0.0394(7) 0.0268(5) 0.0266(5) -0.0060(4) -0.0025(5) -0.0063(5)
C57 0.0309(6) 0.0380(6) 0.0439(7) -0.0163(5) 0.0065(6) -0.0107(5)
C58 0.0430(7) 0.0370(6) 0.0397(6) -0.0188(4) 0.0173(6) -0.0153(5)
C59 0.0585(8) 0.0299(5) 0.0252(5) -0.0118(4) 0.0025(6) -0.0159(5)
C60 0.0361(6) 0.0214(5) 0.0303(6) -0.0062(4) -0.0036(5) -0.0063(5)
C61 0.0273(9) 0.0349(9) 0.0934(15) -0.0109(9) -0.0205(9) -0.0073(8)
C62 0.0641(13) 0.0431(10) 0.0587(11) -0.0233(8) -0.0222(10) 0.0188(10)
C63 0.0677(13) 0.0683(12) 0.0515(11) -0.0251(9) -0.0279(10) 0.0349(11)
C64 0.1024(19) 0.0706(13) 0.0550(12) -0.0331(9) -0.0204(13) 0.0392(13)
C65 0.109(2) 0.0576(12) 0.0737(13) -0.0338(9) -0.0334(13) 0.0131(13)
F1A 0.0474(11) 0.0153(8) 0.0691(13) -0.0048(8) -0.0076(10) -0.0096(8)
F2A 0.0800(16) 0.0431(11) 0.0367(10) -0.0103(8) -0.0111(11) 0.0147(11)
F3A 0.0868(16) 0.0503(10) 0.0422(10) -0.0263(7) -0.0131(11) 0.0037(11)
F4A 0.112(2) 0.0243(8) 0.0579(11) -0.0242(7) 0.0009(13) 0.0000(11)
F5A 0.0575(13) 0.0250(9) 0.0431(11) -0.0031(8) 0.0036(10) 0.0010(9)
C16A 0.0139(13) 0.0247(13) 0.0431(16) -0.0109(11) -0.0067(12) 0.0024(11)
C17A 0.0342(17) 0.0335(15) 0.0343(16) -0.0128(12) 0.0037(14) -0.0002(14)
C18A 0.051(2) 0.0202(12) 0.0493(17) -0.0195(11) 0.0021(16) 0.0008(14)
C19A 0.0360(18) 0.0457(16) 0.0417(16) -0.0255(11) -0.0052(14) 0.0058(15)
C21A 0.0320(17) 0.0443(15) 0.0584(18) -0.0339(11) 0.0097(15) -0.0133(13)
C20A 0.0239(15) 0.0188(13) 0.0407(17) -0.0005(12) 0.0020(14) 0.0004(12)
O1 0.0719(14) 0.0382(10) 0.0933(14) -0.0263(9) 0.0537(11) -0.0127(10)
C6AA 0.095(2) 0.088(2) 0.0291(12) -0.0249(11) -0.0228(13) -0.0144(18)
C72 0.0290(13) 0.0346(11) 0.0876(18) -0.0332(10) -0.0079(13) 0.0058(11)
C4AA 0.135(3) 0.0593(19) 0.0485(17) -0.0217(13) -0.029(2) 0.011(2)
C3AA 0.098(3) 0.143(3) 0.0669(18) -0.0648(16) -0.019(2) 0.015(3)
C73 0.0521(16) 0.0598(15) 0.0814(18) -0.0385(12) -0.0342(14) 0.0339(13)
C70 0.0420(17) 0.157(3) 0.0316(15) -0.0286(17) 0.0003(14) -0.014(2)
C71 0.109(3) 0.0264(15) 0.117(3) -0.0168(17) -0.004(3) -0.0039(19)
C7AA 0.1015(19) 0.0503(17) 0.169(2) -0.0363(15) -0.1022(14) 0.0041(15)
C5AA 0.085(2) 0.102(2) 0.0448(16) -0.0288(14) -0.0090(16) -0.0292(19)
C9AA 0.171(4) 0.095(2) 0.0487(14) -0.0384(13) -0.0686(16) 0.042(2)
F18A 0.0585(12) 0.0427(10) 0.0307(9) -0.0088(7) -0.0092(9) -0.0087(9)
C40A 0.0361(17) 0.0391(16) 0.0357(16) -0.0089(13) 0.0024(14) -0.0116(14)
F17A 0.0820(15) 0.0214(8) 0.0529(10) -0.0187(6) -0.0123(10) 0.0035(9)
C41A 0.0287(15) 0.0233(11) 0.0478(15) -0.0233(9) 0.0053(13) -0.0031(11)
F16A 0.0621(12) 0.0298(7) 0.0532(9) -0.0293(6) -0.0133(9) 0.0026(8)
C42A 0.0193(13) 0.0332(13) 0.0350(13) -0.0174(10) -0.0025(11) 0.0006(11)
C38A 0.0216(14) 0.0271(12) 0.0326(13) -0.0145(10) 0.0039(12) -0.0045(11)
C39A 0.0364(16) 0.0454(13) 0.0391(13) -0.0329(9) -0.0004(12) -0.0112(12)
F19A 0.0611(12) 0.0418(9) 0.0387(9) -0.0222(6) -0.0082(8) -0.0122(8)
F20A 0.0395(10) 0.0277(7) 0.0568(10) -0.0273(6) 0.0074(8) -0.0036(7)
F0AA 0.1097(18) 0.378(5) 0.115(2) -0.051(2) -0.0242(15) -0.115(2)
C62A 0.089(3) 0.041(2) 0.052(3) 0.002(2) -0.028(2) -0.037(2)
C65A 0.031(2) 0.036(2) 0.0234(19) -0.0093(15) 0.0033(18) 0.0110(18)
C64A 0.063(4) 0.063(3) 0.105(4) -0.043(2) -0.014(3) -0.009(3)
C63A 0.119(7) 0.134(8) 0.116(8) 0.050(7) -0.028(6) -0.027(7)

loop_
_atom_type_symbol
_atom_type_description
_atom_type_scat_dispersion_real
_atom_type_scat_dispersion_imag
_atom_type_scat_source
C C 0.0033 0.0016 'International Tables Vol C Tables 4.2.6.8 and 6.1.1.4'
H H 0.0000 0.0000 'International Tables Vol C Tables 4.2.6.8 and 6.1.1.4'
B B 0.0013 0.0007 'International Tables Vol C Tables 4.2.6.8 and 6.1.1.4'
Co Co 0.3494 0.9721 'International Tables Vol C Tables 4.2.6.8 and 6.1.1.4'
F F 0.0171 0.0103 'International Tables Vol C Tables 4.2.6.8 and 6.1.1.4'
N N 0.0061 0.0033 'International Tables Vol C Tables 4.2.6.8 and 6.1.1.4'
O O 0.0106 0.0060 'International Tables Vol C Tables 4.2.6.8 and 6.1.1.4'

loop_
_geom_angle_atom_site_label_1
_geom_angle_atom_site_label_2
_geom_angle_atom_site_label_3
_geom_angle
_geom_angle_site_symmetry_1
_geom_angle_site_symmetry_3
_geom_angle_publ_flag
N1 Co1 N1 180.00(4) . 2_556 ?
N2 Co1 N1 101.14(3) . 2_556 ?
N2 Co1 N1 101.15(3) 2_556 . ?
N2 Co1 N1 78.85(3) 2_556 2_556 ?
N2 Co1 N1 78.86(3) . . ?
N2 Co1 N2 180.0 2_556 . ?
N3 Co1 N1 76.35(3) 2_556 2_556 ?
N3 Co1 N1 103.66(3) 2_556 . ?
N3 Co1 N1 76.35(3) . . ?
N3 Co1 N1 103.65(3) . 2_556 ?
N3 Co1 N2 94.16(4) 2_556 2_556 ?
N3 Co1 N2 85.84(4) 2_556 . ?
N3 Co1 N2 85.84(4) . 2_556 ?
N3 Co1 N2 94.16(4) . . ?
N3 Co1 N3 180.00(5) 2_556 . ?
C32 N1 Co1 105.49(6) . . ?
C31 N1 Co1 109.68(6) . . ?
C31 N1 C32 109.43(8) . . ?
C33 N1 Co1 108.90(6) . . ?
C33 N1 C32 111.69(8) . . ?
C33 N1 C31 111.46(8) . . ?
H1A C1 H1B 108.2 . . ?
C4 C1 H1A 109.6 . . ?
C4 C1 H1B 109.6 . . ?
N11 C1 H1A 109.6 . . ?
N11 C1 H1B 109.6 . . ?
N11 C1 C4 110.10(9) . . ?
F36 B1 F37 110.37(10) . . ?
F38 B1 F37 109.00(11) . . ?
F38 B1 F36 108.42(9) . . ?
F39 B1 F37 109.56(9) . . ?
F39 B1 F36 109.46(12) . . ?
F39 B1 F38 110.02(10) . . ?
N11 Co2 N11 180.0 . 2_666 ?
N12 Co2 N11 76.62(4) 2_666 2_666 ?
N12 Co2 N11 103.39(4) . 2_666 ?
N12 Co2 N11 103.38(4) 2_666 . ?
N12 Co2 N11 76.62(4) . . ?
N12 Co2 N12 180.0 . 2_666 ?
N13 Co2 N11 79.57(3) 2_666 2_666 ?
N13 Co2 N11 100.43(3) 2_666 . ?
N13 Co2 N11 79.57(3) . . ?
N13 Co2 N11 100.43(3) . 2_666 ?
N13 Co2 N12 85.35(4) 2_666 . ?
N13 Co2 N12 94.65(4) . . ?
N13 Co2 N12 85.35(4) . 2_666 ?
N13 Co2 N12 94.65(4) 2_666 2_666 ?
N13 Co2 N13 180.0 . 2_666 ?
N7 N2 Co1 133.05(7) . . ?
N7 N2 C43 109.99(9) . . ?
C43 N2 Co1 114.32(7) . . ?
H2A C2 H2B 107.4 . . ?
N11 C2 H2A 108.3 . . ?
N11 C2 H2B 108.3 . . ?
N11 C2 C13 115.87(10) . . ?
C13 C2 H2A 108.3 . . ?
C13 C2 H2B 108.3 . . ?
F32 B2 F33 109.27(10) . . ?
F32 B2 F35 109.91(13) . . ?
F34 B2 F32 109.63(10) . . ?
F34 B2 F33 110.15(13) . . ?
F34 B2 F35 108.96(10) . . ?
F33 B2 F35 108.90(10) . . ?
H3A C3 H3B 108.4 . . ?
N11 C3 H3A 110.0 . . ?
N11 C3 H3B 110.0 . . ?
C22 C3 H3A 110.0 . . ?
C22 C3 H3B 110.0 . . ?
C22 C3 N11 108.38(8) . . ?
N9 N3 Co1 134.65(7) . . ?
N9 N3 C52 110.25(8) . . ?
C52 N3 Co1 114.71(6) . . ?
C5 C4 C1 133.88(10) . . ?
N13 C4 C1 118.83(9) . . ?
N13 C4 C5 107.28(9) . . ?
N5 N4 C34 109.14(10) . . ?
C4 C5 H5 127.5 . . ?
N19 C5 C4 104.98(9) . . ?
N19 C5 H5 127.5 . . ?
N4 N5 N6 106.79(10) . . ?
N5 N6 C35 111.20(10) . . ?
N5 N6 C36 119.45(10) . . ?
C35 N6 C36 129.03(11) . . ?
H6A C6 H6B 107.7 . . ?
C7 C6 H6A 108.9 . . ?
C7 C6 H6B 108.9 . . ?
N19 C6 H6A 108.9 . . ?
N19 C6 H6B 108.9 . . ?
N19 C6 C7 113.33(10) . . ?
N2 N7 N8 105.56(8) . . ?
C8 C7 C6 121.05(10) . . ?
C12 C7 C6 122.63(10) . . ?
C12 C7 C8 116.12(10) . . ?
N7 N8 C44 112.27(10) . . ?
N7 N8 C45 119.46(8) . . ?
C44 N8 C45 128.27(10) . . ?
F6 C8 C7 119.17(10) . . ?
F6 C8 C9 118.27(11) . . ?
C9 C8 C7 122.53(11) . . ?
N3 N9 N10 105.45(8) . . ?
F7 C9 C8 120.34(12) . . ?
F7 C9 C10 119.97(11) . . ?
C10 C9 C8 119.68(12) . . ?
N9 N10 C53 112.39(8) . . ?
N9 N10 C54 119.44(9) . . ?
C53 N10 C54 127.73(9) . . ?
F8 C10 C9 120.30(12) . . ?
F8 C10 C11 120.09(13) . . ?
C11 C10 C9 119.61(12) . . ?
F9 C11 C10 119.65(11) . . ?
F9 C11 C12 120.43(11) . . ?
C10 C11 C12 119.92(12) . . ?
C1 N11 Co2 110.51(6) . . ?
C2 N11 C1 111.99(8) . . ?
C2 N11 Co2 106.03(7) . . ?
C2 N11 C3 110.54(7) . . ?
C3 N11 C1 109.91(9) . . ?
C3 N11 Co2 107.72(6) . . ?
C7 C12 C11 122.11(11) . . ?
F10 C12 C7 119.92(10) . . ?
F10 C12 C11 117.95(10) . . ?
N20 N12 Co2 135.99(7) . . ?
N20 N12 C22 110.12(10) . . ?
C22 N12 Co2 113.76(8) . . ?
C4 N13 Co2 115.07(6) . . ?
N17 N13 Co2 130.38(7) . . ?
N17 N13 C4 110.23(8) . . ?
C14 C13 C2 129.53(10) . . ?
C14 C13 N14 108.18(10) . . ?
N14 C13 C2 122.27(10) . . ?
C13 C14 H14 127.6 . . ?
N16 C14 C13 104.71(10) . . ?
N16 C14 H14 127.6 . . ?
N15 N14 C13 109.06(9) . . ?
N14 N15 N16 106.82(9) . . ?
H15A C15 H15B 108.5 . . ?
H15C C15 H15D 107.3 . . ?
N16 C15 H15A 110.3 . . ?
N16 C15 H15B 110.3 . . ?
N16 C15 H15C 108.0 . . ?
N16 C15 H15D 108.0 . . ?
N16 C15 C16 107.19(12) . . ?
C16 C15 H15A 110.3 . . ?
C16 C15 H15B 110.3 . . ?
C16A C15 H15C 108.0 . . ?
C16A C15 H15D 108.0 . . ?
C16A C15 N16 117.12(17) . . ?
C14 N16 N15 111.22(9) . . ?
C14 N16 C15 128.54(11) . . ?
N15 N16 C15 119.85(9) . . ?
C17 C16 C15 121.73(15) . . ?
C17 C16 C21 117.9(2) . . ?
C21 C16 C15 120.40(18) . . ?
N13 N17 N19 105.96(8) . . ?
F5 C17 C16 119.8(2) . . ?
F5 C17 C18 118.4(2) . . ?
C18 C17 C16 121.73(17) . . ?
F4 C18 C17 120.88(18) . . ?
F4 C18 C19 119.8(2) . . ?
C19 C18 C17 119.3(2) . . ?
F3 C19 C18 119.7(2) . . ?
F3 C19 C20 120.16(17) . . ?
C18 C19 C20 120.1(2) . . ?
C5 N19 C6 129.48(9) . . ?
N17 N19 C5 111.54(8) . . ?
N17 N19 C6 118.81(8) . . ?
F1 C21 C16 120.5(2) . . ?
F1 C21 C20 117.80(15) . . ?
C20 C21 C16 120.76(19) . . ?
N20 N21 C24 118.99(9) . . ?
N20 N21 C23 112.40(10) . . ?
C23 N21 C24 128.29(11) . . ?
F2 C20 C19 119.0(2) . . ?
F2 C20 C21 120.72(19) . . ?
C19 C20 C21 120.09(17) . . ?
N12 N20 N21 105.54(8) . . ?
N12 C22 C3 119.15(11) . . ?
N12 C22 C23 107.69(10) . . ?
C23 C22 C3 132.92(10) . . ?
N21 C24 H24A 108.6 . . ?
N21 C24 H24B 108.6 . . ?
N21 C24 H24C 109.6 . . ?
N21 C24 H24D 109.6 . . ?
N21 C24 C1A 110.48(12) . . ?
H24A C24 H24B 107.6 . . ?
H24C C24 H24D 108.1 . . ?
C25 C24 N21 114.74(13) . . ?
C25 C24 H24A 108.6 . . ?
C25 C24 H24B 108.6 . . ?
C1A C24 H24C 109.6 . . ?
C1A C24 H24D 109.6 . . ?
N21 C23 C22 104.23(10) . . ?
N21 C23 H23 127.9 . . ?
C22 C23 H23 127.9 . . ?
C24 C25 C26 123.4(2) . . ?
C30 C25 C24 124.07(19) . . ?
C30 C25 C26 112.50(18) . . ?
C25 C26 C27 124.6(2) . . ?
F11 C26 C25 117.56(18) . . ?
F11 C26 C27 117.8(2) . . ?
C28 C27 C26 118.1(3) . . ?
F12 C27 C26 120.5(3) . . ?
F12 C27 C28 121.4(2) . . ?
C27 C28 C29 120.8(2) . . ?
F13 C28 C27 119.3(3) . . ?
F13 C28 C29 119.7(3) . . ?
C30 C29 C28 116.4(3) . . ?
F14 C29 C28 120.9(2) . . ?
F14 C29 C30 122.7(2) . . ?
C25 C30 C29 127.4(2) . . ?
C25 C30 F15 118.02(18) . . ?
C29 C30 F15 114.6(2) . . ?
C26B C1A C24 118.36(19) . . ?
C30B C1A C24 124.2(2) . . ?
C30B C1A C26B 117.4(2) . . ?
C1A C26B C27B 121.5(3) . . ?
C1A C26B F11B 121.57(19) . . ?
F11B C26B C27B 116.9(3) . . ?
C28B C27B C26B 118.1(3) . . ?
F12B C27B C26B 120.1(3) . . ?
F12B C27B C28B 121.8(3) . . ?
C29B C28B C27B 122.5(3) . . ?
F13B C28B C27B 119.3(4) . . ?
F13B C28B C29B 118.2(3) . . ?
C28B C29B C30B 116.9(3) . . ?
F14B C29B C28B 124.9(3) . . ?
F14B C29B C30B 118.1(3) . . ?
C1A C30B C29B 123.6(3) . . ?
F15B C30B C1A 118.3(3) . . ?
F15B C30B C29B 118.1(3) . . ?
N1 C32 H32A 110.1 . . ?
N1 C32 H32B 110.1 . . ?
H32A C32 H32B 108.4 . . ?
C52 C32 N1 107.96(8) . . ?
C52 C32 H32A 110.1 . . ?
C52 C32 H32B 110.1 . . ?
N1 C31 H31A 109.7 . . ?
N1 C31 H31B 109.7 . . ?
N1 C31 C43 110.00(9) . . ?
H31A C31 H31B 108.2 . . ?
C43 C31 H31A 109.7 . . ?
C43 C31 H31B 109.7 . . ?
N4 C34 C33 122.10(10) . . ?
N4 C34 C35 108.21(10) . . ?
C35 C34 C33 129.68(11) . . ?
N1 C33 C34 116.11(8) . . ?
N1 C33 H33A 108.3 . . ?
N1 C33 H33B 108.3 . . ?
C34 C33 H33A 108.3 . . ?
C34 C33 H33B 108.3 . . ?
H33A C33 H33B 107.4 . . ?
N6 C35 C34 104.65(11) . . ?
N6 C35 H35 127.7 . . ?
C34 C35 H35 127.7 . . ?
C38 C37 C36 123.09(15) . . ?
C38 C37 C42 116.19(16) . . ?
C42 C37 C36 120.72(17) . . ?
N6 C36 C37 107.25(12) . . ?
N6 C36 H36A 110.3 . . ?
N6 C36 H36B 110.3 . . ?
N6 C36 H36C 107.9 . . ?
N6 C36 H36D 107.9 . . ?
C37 C36 H36A 110.3 . . ?
C37 C36 H36B 110.3 . . ?
H36A C36 H36B 108.5 . . ?
H36C C36 H36D 107.2 . . ?
C37A C36 N6 117.74(15) . . ?
C37A C36 H36C 107.9 . . ?
C37A C36 H36D 107.9 . . ?
F20 C38 C37 116.95(17) . . ?
F20 C38 C39 120.1(2) . . ?
C39 C38 C37 122.98(19) . . ?
F19 C39 C38 122.3(2) . . ?
F19 C39 C40 119.27(18) . . ?
C38 C39 C40 118.4(2) . . ?
F18 C40 C39 119.4(2) . . ?
C41 C40 F18 119.7(2) . . ?
C41 C40 C39 120.91(19) . . ?
F17 C41 C40 120.20(18) . . ?
F17 C41 C42 120.7(2) . . ?
C40 C41 C42 119.11(19) . . ?
F16 C42 C37 119.35(15) . . ?
F16 C42 C41 118.16(17) . . ?
C41 C42 C37 122.5(2) . . ?
N2 C43 C31 119.99(10) . . ?
N2 C43 C44 107.60(10) . . ?
C44 C43 C31 132.31(10) . . ?
N8 C44 C43 104.58(10) . . ?
N8 C44 H44 127.7 . . ?
C43 C44 H44 127.7 . . ?
N8 C45 H45A 109.3 . . ?
N8 C45 H45B 109.3 . . ?
N8 C45 C46 111.82(8) . . ?
H45A C45 H45B 107.9 . . ?
C46 C45 H45A 109.3 . . ?
C46 C45 H45B 109.3 . . ?
C47 C46 C45 121.85(9) . . ?
C47 C46 C51 116.20(9) . . ?
C51 C46 C45 121.87(10) . . ?
F26 C47 C46 120.12(9) . . ?
F26 C47 C48 117.86(10) . . ?
C48 C47 C46 122.02(10) . . ?
F27 C48 C47 119.70(10) . . ?
F27 C48 C49 120.54(10) . . ?
C49 C48 C47 119.75(11) . . ?
F28 C49 C48 119.39(12) . . ?
F28 C49 C50 120.72(11) . . ?
C50 C49 C48 119.89(11) . . ?
F29 C50 C49 120.27(10) . . ?
F29 C50 C51 120.29(11) . . ?
C49 C50 C51 119.43(11) . . ?
F30 C51 C46 118.79(9) . . ?
F30 C51 C50 118.51(10) . . ?
C50 C51 C46 122.68(11) . . ?
N3 C52 C32 118.69(8) . . ?
N3 C52 C53 107.47(8) . . ?
C53 C52 C32 133.72(10) . . ?
N10 C53 C52 104.44(9) . . ?
N10 C53 H53 127.8 . . ?
C52 C53 H53 127.8 . . ?
N10 C54 H54A 109.2 . . ?
N10 C54 H54B 109.2 . . ?
N10 C54 C55 112.19(10) . . ?
H54A C54 H54B 107.9 . . ?
C55 C54 H54A 109.2 . . ?
C55 C54 H54B 109.2 . . ?
C56 C55 C54 121.21(12) . . ?
C60 C55 C54 122.06(12) . . ?
C60 C55 C56 116.62(11) . . ?
F21 C56 C55 119.60(11) . . ?
F21 C56 C57 117.99(12) . . ?
C57 C56 C55 122.41(13) . . ?
F22 C57 C56 120.36(14) . . ?
F22 C57 C58 120.07(13) . . ?
C58 C57 C56 119.55(13) . . ?
F23 C58 C57 119.99(13) . . ?
F23 C58 C59 119.99(14) . . ?
C57 C58 C59 120.02(13) . . ?
F24 C59 C58 120.38(12) . . ?
F24 C59 C60 120.39(13) . . ?
C58 C59 C60 119.21(13) . . ?
F25 C60 C55 119.08(11) . . ?
F25 C60 C59 118.73(13) . . ?
C55 C60 C59 122.16(13) . . ?
C62 C61 C66 123.2(2) . . ?
F31 C61 C62 121.6(2) . . ?
F31 C61 C66 115.1(2) . . ?
C61 C62 H62 121.7 . . ?
C61 C62 C63 116.5(2) . . ?
C63 C62 H62 121.7 . . ?
C62 C63 H63 119.0 . . ?
C64 C63 C62 121.9(2) . . ?
C64 C63 H63 119.0 . . ?
C63 C64 H64 119.5 . . ?
C63 C64 C65 120.9(3) . . ?
C65 C64 H64 119.5 . . ?
C64 C65 H65 121.4 . . ?
C64 C65 C66 117.2(2) . . ?
C66 C65 H65 121.4 . . ?
C61 C66 H66 120.3 . . ?
C65 C66 C61 119.4(2) . . ?
C65 C66 H66 120.3 . . ?
C15 C16A C17A 124.0(2) . . ?
C15 C16A C21A 124.6(3) . . ?
C21A C16A C17A 110.7(3) . . ?
F5A C17A C16A 117.0(3) . . ?
F5A C17A C18A 117.6(3) . . ?
C18A C17A C16A 125.3(2) . . ?
F4A C18A C17A 121.3(2) . . ?
F4A C18A C19A 119.1(3) . . ?
C19A C18A C17A 119.6(3) . . ?
F3A C19A C18A 120.7(3) . . ?
F3A C19A C20A 120.1(2) . . ?
C18A C19A C20A 119.1(3) . . ?
F1A C21A C16A 117.8(3) . . ?
F1A C21A C20A 112.8(2) . . ?
C20A C21A C16A 127.3(3) . . ?
F2A C20A C19A 121.5(3) . . ?
F2A C20A C21A 120.6(3) . . ?
C19A C20A C21A 117.6(2) . . ?
C71 O1 C72 109.9(3) . . ?
C4AA C6AA H6AA 122.3 . . ?
C9AA C6AA H6AA 122.3 . . ?
C9AA C6AA C4AA 115.3(3) . . ?
O1 C72 H72A 109.2 . . ?
O1 C72 H72B 109.2 . . ?
O1 C72 C73 112.1(3) . . ?
H72A C72 H72B 107.9 . . ?
C73 C72 H72A 109.2 . . ?
C73 C72 H72B 109.2 . . ?
C6AA C4AA H4AA 118.8 . . ?
C3AA C4AA C6AA 122.5(3) . . ?
C3AA C4AA H4AA 118.8 . . ?
C4AA C3AA H3AA 121.5 . . ?
C5AA C3AA C4AA 117.0(3) . . ?
C5AA C3AA H3AA 121.5 . . ?
C72 C73 H73A 109.5 . . ?
C72 C73 H73B 109.5 . . ?
C72 C73 H73C 109.5 . . ?
H73A C73 H73B 109.5 . . ?
H73A C73 H73C 109.5 . . ?
H73B C73 H73C 109.5 . . ?
H70A C70 H70B 109.5 . . ?
H70A C70 H70C 109.5 . . ?
H70B C70 H70C 109.5 . . ?
C71 C70 H70A 109.5 . . ?
C71 C70 H70B 109.5 . . ?
C71 C70 H70C 109.5 . . ?
O1 C71 C70 115.8(3) . . ?
O1 C71 H71A 108.3 . . ?
O1 C71 H71B 108.3 . . ?
C70 C71 H71A 108.3 . . ?
C70 C71 H71B 108.3 . . ?
H71A C71 H71B 107.4 . . ?
C5AA C7AA H7AA 120.8 . . ?
C9AA C7AA H7AA 120.8 . . ?
C9AA C7AA C5AA 118.3(3) . . ?
C3AA C5AA C7AA 120.9(3) . . ?
C3AA C5AA F0AA 116.1(3) . . ?
C7AA C5AA F0AA 120.8(3) . . ?
C6AA C9AA C7AA 123.0(3) . . ?
C6AA C9AA H9AA 118.5 . . ?
C7AA C9AA H9AA 118.5 . . ?
F18A C40A C41A 120.1(3) . . ?
F18A C40A C39A 119.8(3) . . ?
C41A C40A C39A 120.1(2) . . ?
C40A C41A C42A 119.8(2) . . ?
F17A C41A C40A 119.5(2) . . ?
F17A C41A C42A 120.7(3) . . ?
C41A C42A C37A 121.2(3) . . ?
F16A C42A C41A 118.1(2) . . ?
F16A C42A C37A 120.7(2) . . ?
C36 C37A C42A 123.4(2) . . ?
C36 C37A C38A 118.6(2) . . ?
C42A C37A C38A 117.9(2) . . ?
C37A C38A F20A 122.9(2) . . ?
C39A C38A C37A 121.7(2) . . ?
C39A C38A F20A 115.3(3) . . ?
C38A C39A C40A 119.1(3) . . ?
F19A C39A C40A 119.6(2) . . ?
F19A C39A C38A 121.3(2) . . ?
C65A C66A H66A 122.4 . . ?
C65A C66A C61A 115.3(5) . . ?
C61A C66A H66A 122.3 . . ?
C61A C62A H62A 119.9 . . ?
C61A C62A C63A 120.3(4) . . ?
C63A C62A H62A 119.8 . . ?
C66A C65A H65A 119.1 . . ?
C66A C65A C64A 121.7(4) . . ?
C64A C65A H65A 119.2 . . ?
C66A C61A F31A 99.6(7) . . ?
C62A C61A F31A 127.9(8) . . ?
C62A C61A C66A 120.5(5) . . ?
C65A C64A H64A 121.0 . . ?
C63A C64A C65A 117.9(4) . . ?
C63A C64A H64A 121.1 . . ?
C62A C63A H63A 120.5 . . ?
C64A C63A C62A 119.0(4) . . ?
C64A C63A H63A 120.5 . . ?

loop_
_geom_bond_atom_site_label_1
_geom_bond_atom_site_label_2
_geom_bond_distance
_geom_bond_site_symmetry_2
_geom_bond_publ_flag
Co1 N1 2.2485(8) 2_556 ?
Co1 N1 2.2485(9) . ?
Co1 N2 2.1205(10) 2_556 ?
Co1 N2 2.1205(10) . ?
Co1 N3 2.1014(8) . ?
Co1 N3 2.1014(8) 2_556 ?
N1 C32 1.4928(13) . ?
N1 C31 1.4918(16) . ?
N1 C33 1.4853(12) . ?
F1 C21 1.341(2) . ?
C1 H1A 0.9900 . ?
C1 H1B 0.9900 . ?
C1 C4 1.5048(14) . ?
C1 N11 1.4909(13) . ?
B1 F37 1.3949(15) . ?
B1 F36 1.3945(17) . ?
B1 F38 1.3901(16) . ?
B1 F39 1.3887(14) . ?
Co2 N11 2.2203(9) 2_666 ?
Co2 N11 2.2203(9) . ?
Co2 N12 2.1494(11) . ?
Co2 N12 2.1494(11) 2_666 ?
Co2 N13 2.0805(8) 2_666 ?
Co2 N13 2.0804(8) . ?
N2 N7 1.3265(13) . ?
N2 C43 1.3567(13) . ?
F2 C20 1.352(2) . ?
C2 H2A 0.9900 . ?
C2 H2B 0.9900 . ?
C2 N11 1.4884(15) . ?
C2 C13 1.4884(15) . ?
B2 F32 1.3856(17) . ?
B2 F34 1.3841(18) . ?
B2 F33 1.3875(15) . ?
B2 F35 1.4032(17) . ?
F3 C19 1.340(3) . ?
C3 H3A 0.9900 . ?
C3 H3B 0.9900 . ?
C3 N11 1.4884(15) . ?
C3 C22 1.4851(16) . ?
N3 N9 1.3190(11) . ?
N3 C52 1.3573(13) . ?
F4 C18 1.344(3) . ?
C4 C5 1.3641(14) . ?
C4 N13 1.3574(14) . ?
N4 N5 1.3103(14) . ?
N4 C34 1.3597(16) . ?
F5 C17 1.346(2) . ?
C5 H5 0.9500 . ?
C5 N19 1.3508(14) . ?
N5 N6 1.3435(15) . ?
F6 C8 1.3407(13) . ?
N6 C35 1.3434(15) . ?
N6 C36 1.4654(15) . ?
C6 H6A 0.9900 . ?
C6 H6B 0.9900 . ?
C6 C7 1.5060(15) . ?
C6 N19 1.4741(13) . ?
F7 C9 1.3373(16) . ?
N7 N8 1.3313(13) . ?
C7 C8 1.3843(16) . ?
C7 C12 1.3779(16) . ?
F8 C10 1.3372(15) . ?
N8 C44 1.3474(14) . ?
N8 C45 1.4759(15) . ?
C8 C9 1.3737(16) . ?
F9 C11 1.3419(15) . ?
N9 N10 1.3332(12) . ?
C9 C10 1.367(2) . ?
F10 C12 1.3431(14) . ?
N10 C53 1.3451(13) . ?
N10 C54 1.4736(13) . ?
C10 C11 1.3667(19) . ?
C11 C12 1.3804(17) . ?
N12 N20 1.3147(13) . ?
N12 C22 1.3607(14) . ?
N13 N17 1.3176(12) . ?
C13 C14 1.3614(16) . ?
C13 N14 1.3677(14) . ?
C14 H14 0.9500 . ?
C14 N16 1.3426(14) . ?
N14 N15 1.3045(14) . ?
N15 N16 1.3468(14) . ?
C15 H15A 0.9900 . ?
C15 H15B 0.9900 . ?
C15 H15C 0.9900 . ?
C15 H15D 0.9900 . ?
C15 N16 1.4537(16) . ?
C15 C16 1.601(3) . ?
C15 C16A 1.343(4) . ?
F16 C42 1.346(3) . ?
C16 C17 1.376(3) . ?
C16 C21 1.379(2) . ?
F17 C41 1.342(2) . ?
N17 N19 1.3333(12) . ?
C17 C18 1.374(4) . ?
F18 C40 1.376(2) . ?
C18 C19 1.366(3) . ?
C19 C20 1.369(3) . ?
F19 C39 1.332(3) . ?
C21 C20 1.375(3) . ?
F21 C56 1.3444(17) . ?
N21 N20 1.3368(15) . ?
N21 C24 1.4683(16) . ?
N21 C23 1.3459(13) . ?
F20 C38 1.313(2) . ?
C22 C23 1.3668(19) . ?
F22 C57 1.3464(16) . ?
C24 H24A 0.9900 . ?
C24 H24B 0.9900 . ?
C24 H24C 0.9900 . ?
C24 H24D 0.9900 . ?
C24 C25 1.364(2) . ?
C24 C1A 1.628(2) . ?
F24 C59 1.3380(17) . ?
C23 H23 0.9500 . ?
F23 C58 1.3390(17) . ?
F25 C60 1.3420(16) . ?
C25 C26 1.378(3) . ?
C25 C30 1.357(3) . ?
C26 C27 1.381(3) . ?
C26 F11 1.346(3) . ?
C27 C28 1.358(5) . ?
C27 F12 1.342(4) . ?
C28 C29 1.380(4) . ?
C28 F13 1.337(3) . ?
C29 C30 1.362(3) . ?
C29 F14 1.348(3) . ?
C30 F15 1.369(3) . ?
C1A C26B 1.363(4) . ?
C1A C30B 1.358(4) . ?
C26B C27B 1.381(3) . ?
C26B F11B 1.370(3) . ?
C27B C28B 1.361(5) . ?
C27B F12B 1.345(5) . ?
C28B C29B 1.358(5) . ?
C28B F13B 1.352(3) . ?
C29B C30B 1.367(4) . ?
C29B F14B 1.344(4) . ?
C30B F15B 1.334(4) . ?
F26 C47 1.3397(12) . ?
F27 C48 1.3411(14) . ?
F29 C50 1.3379(14) . ?
F28 C49 1.3376(14) . ?
F30 C51 1.3481(13) . ?
C32 H32A 0.9900 . ?
C32 H32B 0.9900 . ?
C32 C52 1.4907(13) . ?
C31 H31A 0.9900 . ?
C31 H31B 0.9900 . ?
C31 C43 1.4942(16) . ?
C34 C33 1.4955(15) . ?
C34 C35 1.3658(16) . ?
C33 H33A 0.9900 . ?
C33 H33B 0.9900 . ?
C35 H35 0.9500 . ?
C37 C36 1.656(2) . ?
C37 C38 1.378(3) . ?
C37 C42 1.382(3) . ?
C36 H36A 0.9900 . ?
C36 H36B 0.9900 . ?
C36 H36C 0.9900 . ?
C36 H36D 0.9900 . ?
C36 C37A 1.295(2) . ?
C38 C39 1.362(3) . ?
C39 C40 1.382(3) . ?
C40 C41 1.356(4) . ?
C41 C42 1.368(3) . ?
C43 C44 1.3671(17) . ?
C44 H44 0.9500 . ?
C45 H45A 0.9900 . ?
C45 H45B 0.9900 . ?
C45 C46 1.4963(14) . ?
C46 C47 1.3834(15) . ?
C46 C51 1.3837(14) . ?
C47 C48 1.3828(15) . ?
C48 C49 1.3703(17) . ?
C49 C50 1.3696(19) . ?
C50 C51 1.3758(16) . ?
C52 C53 1.3677(13) . ?
C53 H53 0.9500 . ?
C54 H54A 0.9900 . ?
C54 H54B 0.9900 . ?
C54 C55 1.4975(18) . ?
C55 C56 1.3808(19) . ?
C55 C60 1.3744(19) . ?
C56 C57 1.3684(19) . ?
C57 C58 1.366(2) . ?
C58 C59 1.374(2) . ?
C59 C60 1.3796(19) . ?
C61 C62 1.317(3) . ?
C61 C66 1.422(3) . ?
C61 F31 1.295(3) . ?
C62 H62 0.9500 . ?
C62 C63 1.390(3) . ?
C63 H63 0.9500 . ?
C63 C64 1.374(3) . ?
C64 H64 0.9500 . ?
C64 C65 1.379(4) . ?
C65 H65 0.9500 . ?
C65 C66 1.383(4) . ?
C66 H66 0.9500 . ?
F1A C21A 1.347(4) . ?
F2A C20A 1.348(3) . ?
F3A C19A 1.338(4) . ?
F4A C18A 1.334(4) . ?
F5A C17A 1.354(3) . ?
C16A C17A 1.382(4) . ?
C16A C21A 1.373(4) . ?
C17A C18A 1.369(4) . ?
C18A C19A 1.362(3) . ?
C19A C20A 1.369(4) . ?
C21A C20A 1.370(4) . ?
O1 C72 1.381(3) . ?
O1 C71 1.377(4) . ?
C6AA H6AA 0.9500 . ?
C6AA C4AA 1.397(5) . ?
C6AA C9AA 1.322(4) . ?
C72 H72A 0.9900 . ?
C72 H72B 0.9900 . ?
C72 C73 1.448(4) . ?
C4AA H4AA 0.9500 . ?
C4AA C3AA 1.366(4) . ?
C3AA H3AA 0.9500 . ?
C3AA C5AA 1.341(4) . ?
C73 H73A 0.9800 . ?
C73 H73B 0.9800 . ?
C73 H73C 0.9800 . ?
C70 H70A 0.9800 . ?
C70 H70B 0.9800 . ?
C70 H70C 0.9800 . ?
C70 C71 1.416(5) . ?
C71 H71A 0.9900 . ?
C71 H71B 0.9900 . ?
C7AA H7AA 0.9500 . ?
C7AA C5AA 1.358(4) . ?
C7AA C9AA 1.332(4) . ?
C5AA F0AA 1.363(4) . ?
C9AA H9AA 0.9500 . ?
F18A C40A 1.324(3) . ?
C40A C41A 1.361(5) . ?
C40A C39A 1.385(4) . ?
F17A C41A 1.340(3) . ?
C41A C42A 1.369(3) . ?
F16A C42A 1.333(4) . ?
C42A C37A 1.373(3) . ?
C37A C38A 1.376(4) . ?
C38A C39A 1.361(3) . ?
C38A F20A 1.379(3) . ?
C39A F19A 1.359(4) . ?
F31A C61A 1.586(12) . ?
C66A H66A 0.9500 . ?
C66A C65A 1.359(5) . ?
C66A C61A 1.389(7) . ?
C62A H62A 0.9500 . ?
C62A C61A 1.318(8) . ?
C62A C63A 1.374(6) . ?
C65A H65A 0.9500 . ?
C65A C64A 1.376(6) . ?
C64A H64A 0.9500 . ?
C64A C63A 1.336(7) . ?
C63A H63A 0.9500 . ?
